data_4127170
loop_
_publ_author_name
'Kiel, Gavin R.'
'Samkian, Adrian E.'
'Nicolay, Am\'elie'
'Witzke, Ryan J.'
'Tilley, T. Don'

_publ_section_title
;
 Titanocene-Mediated Dinitrile Coupling: A Divergent Route to
 Nitrogen-Containing Polycyclic Aromatic Hydrocarbons.
;
_journal_name_full 'Journal of the American Chemical Society'
_journal_paper_doi 10.1021/jacs.7b13823
_journal_year 2018
_chemical_formula_sum 'C19 H22 Cl4 N2 Sn2'
_chemical_formula_weight 657.56
_chemical_name_common GK2
_space_group_crystal_system triclinic
_space_group_IT_number 2
_space_group_name_Hall '-P 1'
_space_group_name_H-M_alt 'P -1'
_symmetry_space_group_name_Hall '-P 1'
_symmetry_space_group_name_H-M 'P -1'
_atom_sites_solution_hydrogens geom
_atom_sites_solution_primary iterative
_atom_sites_solution_secondary difmap
_audit_creation_method SHELXL-2014/7
_cell_angle_alpha 77.066(2)
_cell_angle_beta 78.635(2)
_cell_angle_gamma 84.963(2)
_cell_formula_units_Z 2
_cell_length_a 7.2579(3)
_cell_length_b 12.5778(5)
_cell_length_c 12.8986(5)
_cell_measurement_reflns_used 9872
_cell_measurement_temperature 100(2)
_cell_measurement_theta_max 25.55
_cell_measurement_theta_min 2.58
_cell_volume 1123.94(8)
_computing_cell_refinement 'Bruker SAINT'
_computing_data_collection 'Bruker APEX3'
_computing_data_reduction 'Bruker SAINT'
_computing_molecular_graphics ORTEP-32
_computing_publication_material WinGX
_computing_structure_refinement 'SHELXL-2014/7 (Sheldrick, 2014)'
_computing_structure_solution 'SHELXT (SIR-2014)'
_diffrn_ambient_temperature 100(2)
_diffrn_detector_area_resol_mean 8.366
_diffrn_measured_fraction_theta_full 0.999
_diffrn_measured_fraction_theta_max 0.993
_diffrn_measurement_device_type 'Bruker APEX-II CCD'
_diffrn_measurement_method 'phi and omega scans'
_diffrn_radiation_type MoK\a
_diffrn_radiation_wavelength 0.71073
_diffrn_reflns_av_R_equivalents 0.0326
_diffrn_reflns_av_unetI/netI 0.0274
_diffrn_reflns_Laue_measured_fraction_full 0.999
_diffrn_reflns_Laue_measured_fraction_max 0.993
_diffrn_reflns_limit_h_max 8
_diffrn_reflns_limit_h_min -8
_diffrn_reflns_limit_k_max 15
_diffrn_reflns_limit_k_min -15
_diffrn_reflns_limit_l_max 15
_diffrn_reflns_limit_l_min -15
_diffrn_reflns_number 25445
_diffrn_reflns_point_group_measured_fraction_full 0.999
_diffrn_reflns_point_group_measured_fraction_max 0.993
_diffrn_reflns_theta_full 25.000
_diffrn_reflns_theta_max 25.557
_diffrn_reflns_theta_min 1.648
_diffrn_source 'microfocus sealed tube'
_exptl_absorpt_coefficient_mu 2.705
_exptl_absorpt_correction_T_max 0.4403
_exptl_absorpt_correction_T_min 0.3698
_exptl_absorpt_correction_type multi-scan
_exptl_absorpt_process_details SADABS
_exptl_crystal_colour orange
_exptl_crystal_density_diffrn 1.943
_exptl_crystal_description plate
_exptl_crystal_F_000 636
_exptl_crystal_size_max 0.060
_exptl_crystal_size_mid 0.050
_exptl_crystal_size_min 0.020
_refine_diff_density_max 1.646
_refine_diff_density_min -0.631
_refine_diff_density_rms 0.132
_refine_ls_extinction_method none
_refine_ls_goodness_of_fit_ref 1.098
_refine_ls_hydrogen_treatment constr
_refine_ls_matrix_type full
_refine_ls_number_parameters 248
_refine_ls_number_reflns 4181
_refine_ls_number_restraints 0
_refine_ls_restrained_S_all 1.098
_refine_ls_R_factor_all 0.0363
_refine_ls_R_factor_gt 0.0299
_refine_ls_shift/su_max 0.001
_refine_ls_shift/su_mean 0.000
_refine_ls_structure_factor_coef Fsqd
_refine_ls_weighting_details 'w=1/[\s^2^(Fo^2^)+(0.0351P)^2^+2.2295P] where P=(Fo^2^+2Fc^2^)/3'
_refine_ls_weighting_scheme calc
_refine_ls_wR_factor_gt 0.0692
_refine_ls_wR_factor_ref 0.0722
_reflns_Friedel_coverage 0.000
_reflns_number_gt 3628
_reflns_number_total 4181
_reflns_threshold_expression 'I > 2\s(I)'
_cod_data_source_file ja7b13823_si_002.cif
_cod_data_source_block shelx
_cod_database_code 4127170
_shelx_shelxl_version_number 2014/7
_shelx_space_group_comment
;
The symmetry employed for this shelxl refinement is uniquely defined
by the following loop, which should always be used as a source of
symmetry information in preference to the above space-group names.
They are only intended as comments.
;
_shelx_estimated_absorpt_t_min 0.855
_shelx_estimated_absorpt_t_max 0.948

loop_
_space_group_symop_operation_xyz
'x, y, z'
'-x, -y, -z'

loop_
_atom_site_label
_atom_site_type_symbol
_atom_site_fract_x
_atom_site_fract_y
_atom_site_fract_z
_atom_site_U_iso_or_equiv
_atom_site_adp_type
_atom_site_occupancy
_atom_site_site_symmetry_order
_atom_site_calc_flag
_atom_site_refinement_flags_posn
_atom_site_refinement_flags_adp
C1 C 1.0465(6) 0.4385(3) 0.7486(3) 0.0234(9) Uani 1 1 d . .
H1A H 0.9715 0.4168 0.8213 0.035 Uiso 1 1 calc R U
H1B H 1.1176 0.5023 0.7452 0.035 Uiso 1 1 calc R U
H1C H 1.1340 0.3780 0.7324 0.035 Uiso 1 1 calc R U
C2 C 0.6276(6) 0.4019(3) 0.6148(3) 0.0222(9) Uani 1 1 d . .
H2A H 0.6601 0.3696 0.5508 0.033 Uiso 1 1 calc R U
H2B H 0.5236 0.4564 0.6060 0.033 Uiso 1 1 calc R U
H2C H 0.5893 0.3446 0.6791 0.033 Uiso 1 1 calc R U
C3 C 0.6680(6) 0.6917(3) 0.5901(3) 0.0149(8) Uani 1 1 d . .
C4 C 0.4973(6) 0.7583(3) 0.5726(3) 0.0143(8) Uani 1 1 d . .
C5 C 0.3263(6) 0.7289(3) 0.6412(3) 0.0172(8) Uani 1 1 d . .
H5 H 0.3250 0.6698 0.7019 0.021 Uiso 1 1 calc R U
C6 C 0.1591(6) 0.7847(3) 0.6219(3) 0.0205(9) Uani 1 1 d . .
H6 H 0.0438 0.7657 0.6696 0.025 Uiso 1 1 calc R U
C7 C 0.1635(6) 0.8690(3) 0.5310(3) 0.0214(9) Uani 1 1 d . .
H7 H 0.0497 0.9078 0.5170 0.026 Uiso 1 1 calc R U
C8 C 0.3305(6) 0.8975(3) 0.4606(3) 0.0191(9) Uani 1 1 d . .
H8 H 0.3294 0.9554 0.3992 0.023 Uiso 1 1 calc R U
C9 C 0.4992(6) 0.8424(3) 0.4787(3) 0.0158(8) Uani 1 1 d . .
C10 C 0.6790(6) 0.8662(3) 0.4030(3) 0.0161(8) Uani 1 1 d . .
C11 C 0.7030(6) 0.9652(3) 0.3276(3) 0.0201(9) Uani 1 1 d . .
H11 H 0.6015 1.0182 0.3243 0.024 Uiso 1 1 calc R U
C12 C 0.8725(6) 0.9868(3) 0.2575(3) 0.0221(9) Uani 1 1 d . .
H12 H 0.8868 1.0550 0.2076 0.027 Uiso 1 1 calc R U
C13 C 1.0222(6) 0.9099(3) 0.2596(3) 0.0208(9) Uani 1 1 d . .
H13 H 1.1382 0.9255 0.2114 0.025 Uiso 1 1 calc R U
C14 C 1.0014(6) 0.8100(3) 0.3324(3) 0.0186(9) Uani 1 1 d . .
H14 H 1.1025 0.7566 0.3332 0.022 Uiso 1 1 calc R U
C15 C 0.8305(6) 0.7882(3) 0.4046(3) 0.0155(8) Uani 1 1 d . .
C16 C 0.8165(5) 0.6866(3) 0.4886(3) 0.0142(8) Uani 1 1 d . .
C17 C 0.8425(6) 0.6163(3) 0.9178(3) 0.0207(9) Uani 1 1 d . .
H17A H 0.8295 0.6576 0.9751 0.031 Uiso 1 1 calc R U
H17B H 0.9554 0.6380 0.8637 0.031 Uiso 1 1 calc R U
H17C H 0.8537 0.5380 0.9491 0.031 Uiso 1 1 calc R U
C18 C 0.3296(6) 0.7051(3) 0.9066(3) 0.0239(9) Uani 1 1 d . .
H18A H 0.2470 0.6433 0.9310 0.036 Uiso 1 1 calc R U
H18B H 0.2805 0.7596 0.8503 0.036 Uiso 1 1 calc R U
H18C H 0.3347 0.7381 0.9679 0.036 Uiso 1 1 calc R U
C19 C 0.7227(7) 0.9192(4) 0.0297(4) 0.0314(11) Uani 1 1 d . .
H19A H 0.6923 0.9388 -0.0440 0.038 Uiso 1 1 calc R U
H19B H 0.7251 0.9876 0.0551 0.038 Uiso 1 1 calc R U
N1 N 0.7010(5) 0.6314(2) 0.6794(2) 0.0156(7) Uani 1 1 d . .
N2 N 0.9255(5) 0.6011(2) 0.4889(2) 0.0153(7) Uani 1 1 d . .
Cl1 Cl 0.52332(16) 0.45407(7) 0.86470(8) 0.0250(2) Uani 1 1 d . .
Cl2 Cl 0.69182(14) 0.84999(7) 0.76992(8) 0.0205(2) Uani 1 1 d . .
Cl3 Cl 0.5461(2) 0.83702(10) 0.11703(11) 0.0445(3) Uani 1 1 d . .
Cl4 Cl 0.94638(17) 0.85139(9) 0.02454(9) 0.0319(3) Uani 1 1 d . .
Sn1 Sn 0.86553(4) 0.47824(2) 0.63369(2) 0.01441(9) Uani 1 1 d . .
Sn2 Sn 0.60309(4) 0.64951(2) 0.84319(2) 0.01480(9) Uani 1 1 d . .

loop_
_atom_site_aniso_label
_atom_site_aniso_U_11
_atom_site_aniso_U_22
_atom_site_aniso_U_33
_atom_site_aniso_U_23
_atom_site_aniso_U_13
_atom_site_aniso_U_12
C1 0.021(2) 0.024(2) 0.028(2) -0.0070(17) -0.0117(19) 0.0052(17)
C2 0.022(2) 0.0195(19) 0.027(2) -0.0080(17) -0.0056(19) 0.0002(17)
C3 0.013(2) 0.0117(17) 0.021(2) -0.0063(15) -0.0036(17) -0.0025(14)
C4 0.012(2) 0.0140(17) 0.0182(18) -0.0037(14) -0.0063(16) 0.0005(14)
C5 0.018(2) 0.0169(18) 0.0180(19) -0.0053(15) -0.0032(17) -0.0002(15)
C6 0.014(2) 0.024(2) 0.025(2) -0.0102(17) -0.0013(18) -0.0018(16)
C7 0.017(2) 0.022(2) 0.029(2) -0.0107(17) -0.0098(18) 0.0067(16)
C8 0.022(2) 0.0140(18) 0.023(2) -0.0061(15) -0.0089(18) 0.0031(16)
C9 0.018(2) 0.0140(17) 0.0186(19) -0.0069(15) -0.0075(17) 0.0008(15)
C10 0.017(2) 0.0141(17) 0.0188(19) -0.0067(15) -0.0041(17) -0.0010(15)
C11 0.024(2) 0.0152(18) 0.022(2) -0.0044(15) -0.0088(18) 0.0032(16)
C12 0.031(3) 0.0141(18) 0.020(2) -0.0009(15) -0.0034(19) -0.0004(17)
C13 0.019(2) 0.0204(19) 0.023(2) -0.0053(16) -0.0016(18) -0.0030(16)
C14 0.026(2) 0.0177(18) 0.0127(18) -0.0018(15) -0.0043(17) -0.0048(16)
C15 0.016(2) 0.0150(18) 0.0169(19) -0.0057(15) -0.0042(16) -0.0023(15)
C16 0.013(2) 0.0161(18) 0.0156(18) -0.0046(14) -0.0059(16) 0.0000(15)
C17 0.020(2) 0.023(2) 0.020(2) -0.0058(16) -0.0083(18) 0.0008(17)
C18 0.015(2) 0.032(2) 0.024(2) -0.0074(18) -0.0030(18) 0.0038(17)
C19 0.034(3) 0.027(2) 0.033(2) -0.0075(19) -0.005(2) -0.0050(19)
N1 0.0137(18) 0.0139(15) 0.0195(17) -0.0039(13) -0.0037(14) 0.0011(12)
N2 0.0133(18) 0.0159(15) 0.0166(16) -0.0023(12) -0.0032(14) -0.0012(13)
Cl1 0.0340(6) 0.0190(5) 0.0220(5) -0.0034(4) -0.0030(4) -0.0087(4)
Cl2 0.0197(5) 0.0154(4) 0.0263(5) -0.0031(4) -0.0057(4) 0.0004(4)
Cl3 0.0377(8) 0.0416(7) 0.0495(7) -0.0043(6) 0.0018(6) -0.0126(6)
Cl4 0.0327(7) 0.0308(5) 0.0340(6) -0.0106(5) -0.0057(5) -0.0018(5)
Sn1 0.01247(15) 0.01307(13) 0.01692(14) -0.00222(10) -0.00281(11) 0.00150(10)
Sn2 0.01195(15) 0.01515(14) 0.01708(14) -0.00299(10) -0.00304(11) 0.00036(10)

loop_
_atom_type_symbol
_atom_type_description
_atom_type_scat_dispersion_real
_atom_type_scat_dispersion_imag
_atom_type_scat_source
C C 0.0033 0.0016 'International Tables Vol C Tables 4.2.6.8 and 6.1.1.4'
H H 0.0000 0.0000 'International Tables Vol C Tables 4.2.6.8 and 6.1.1.4'
N N 0.0061 0.0033 'International Tables Vol C Tables 4.2.6.8 and 6.1.1.4'
Cl Cl 0.1484 0.1585 'International Tables Vol C Tables 4.2.6.8 and 6.1.1.4'
Sn Sn -0.6537 1.4246 'International Tables Vol C Tables 4.2.6.8 and 6.1.1.4'

loop_
_geom_angle_atom_site_label_1
_geom_angle_atom_site_label_2
_geom_angle_atom_site_label_3
_geom_angle
_geom_angle_site_symmetry_1
_geom_angle_site_symmetry_3
Sn1 C1 H1A 109.5 . .
Sn1 C1 H1B 109.5 . .
H1A C1 H1B 109.5 . .
Sn1 C1 H1C 109.5 . .
H1A C1 H1C 109.5 . .
H1B C1 H1C 109.5 . .
Sn1 C2 H2A 109.5 . .
Sn1 C2 H2B 109.5 . .
H2A C2 H2B 109.5 . .
Sn1 C2 H2C 109.5 . .
H2A C2 H2C 109.5 . .
H2B C2 H2C 109.5 . .
N1 C3 C4 127.1(3) . .
N1 C3 C16 116.7(3) . .
C4 C3 C16 116.0(3) . .
C5 C4 C9 119.8(4) . .
C5 C4 C3 119.3(3) . .
C9 C4 C3 120.2(3) . .
C6 C5 C4 120.9(4) . .
C6 C5 H5 119.5 . .
C4 C5 H5 119.5 . .
C5 C6 C7 118.6(4) . .
C5 C6 H6 120.7 . .
C7 C6 H6 120.7 . .
C8 C7 C6 121.4(4) . .
C8 C7 H7 119.3 . .
C6 C7 H7 119.3 . .
C7 C8 C9 120.8(4) . .
C7 C8 H8 119.6 . .
C9 C8 H8 119.6 . .
C8 C9 C4 118.3(4) . .
C8 C9 C10 122.7(3) . .
C4 C9 C10 118.9(4) . .
C11 C10 C15 118.4(4) . .
C11 C10 C9 121.4(4) . .
C15 C10 C9 120.2(3) . .
C12 C11 C10 120.9(4) . .
C12 C11 H11 119.6 . .
C10 C11 H11 119.6 . .
C11 C12 C13 120.6(3) . .
C11 C12 H12 119.7 . .
C13 C12 H12 119.7 . .
C14 C13 C12 119.8(4) . .
C14 C13 H13 120.1 . .
C12 C13 H13 120.1 . .
C13 C14 C15 119.8(4) . .
C13 C14 H14 120.1 . .
C15 C14 H14 120.1 . .
C14 C15 C10 120.6(3) . .
C14 C15 C16 119.2(4) . .
C10 C15 C16 120.1(3) . .
N2 C16 C15 126.7(3) . .
N2 C16 C3 118.1(3) . .
C15 C16 C3 114.8(3) . .
Sn2 C17 H17A 109.5 . .
Sn2 C17 H17B 109.5 . .
H17A C17 H17B 109.5 . .
Sn2 C17 H17C 109.5 . .
H17A C17 H17C 109.5 . .
H17B C17 H17C 109.5 . .
Sn2 C18 H18A 109.5 . .
Sn2 C18 H18B 109.5 . .
H18A C18 H18B 109.5 . .
Sn2 C18 H18C 109.5 . .
H18A C18 H18C 109.5 . .
H18B C18 H18C 109.5 . .
Cl4 C19 Cl3 111.6(2) . .
Cl4 C19 H19A 109.3 . .
Cl3 C19 H19A 109.3 . .
Cl4 C19 H19B 109.3 . .
Cl3 C19 H19B 109.3 . .
H19A C19 H19B 108.0 . .
C3 N1 Sn2 130.2(3) . .
C3 N1 Sn1 105.6(2) . .
Sn2 N1 Sn1 123.73(14) . .
C16 N2 Sn1 113.7(2) . .
C16 N2 Sn1 138.2(3) . 2_766
Sn1 N2 Sn1 106.73(13) . 2_766
C1 Sn1 C2 132.44(16) . .
C1 Sn1 N2 122.65(15) . .
C2 Sn1 N2 104.26(14) . .
C1 Sn1 N2 91.82(14) . 2_766
C2 Sn1 N2 94.62(14) . 2_766
N2 Sn1 N2 73.27(13) . 2_766
C1 Sn1 N1 101.89(14) . .
C2 Sn1 N1 95.82(14) . .
N2 Sn1 N1 76.43(11) . .
N2 Sn1 N1 149.53(10) 2_766 .
C18 Sn2 C17 128.73(16) . .
C18 Sn2 N1 125.63(15) . .
C17 Sn2 N1 105.36(14) . .
C18 Sn2 Cl1 96.02(12) . .
C17 Sn2 Cl1 96.87(11) . .
N1 Sn2 Cl1 80.97(8) . .
C18 Sn2 Cl2 88.96(12) . .
C17 Sn2 Cl2 90.55(11) . .
N1 Sn2 Cl2 85.03(8) . .
Cl1 Sn2 Cl2 165.47(3) . .

loop_
_geom_bond_atom_site_label_1
_geom_bond_atom_site_label_2
_geom_bond_distance
_geom_bond_site_symmetry_2
C1 Sn1 2.120(4) .
C1 H1A 0.9800 .
C1 H1B 0.9800 .
C1 H1C 0.9800 .
C2 Sn1 2.127(4) .
C2 H2A 0.9800 .
C2 H2B 0.9800 .
C2 H2C 0.9800 .
C3 N1 1.283(5) .
C3 C4 1.459(5) .
C3 C16 1.532(5) .
C4 C5 1.401(5) .
C4 C9 1.417(5) .
C5 C6 1.385(6) .
C5 H5 0.9500 .
C6 C7 1.390(6) .
C6 H6 0.9500 .
C7 C8 1.385(6) .
C7 H7 0.9500 .
C8 C9 1.388(6) .
C8 H8 0.9500 .
C9 C10 1.477(5) .
C10 C11 1.398(5) .
C10 C15 1.408(6) .
C11 C12 1.384(6) .
C11 H11 0.9500 .
C12 C13 1.390(6) .
C12 H12 0.9500 .
C13 C14 1.390(5) .
C13 H13 0.9500 .
C14 C15 1.405(5) .
C14 H14 0.9500 .
C15 C16 1.476(5) .
C16 N2 1.278(5) .
C17 Sn2 2.114(4) .
C17 H17A 0.9800 .
C17 H17B 0.9800 .
C17 H17C 0.9800 .
C18 Sn2 2.114(4) .
C18 H18A 0.9800 .
C18 H18B 0.9800 .
C18 H18C 0.9800 .
C19 Cl4 1.763(5) .
C19 Cl3 1.767(5) .
C19 H19A 0.9900 .
C19 H19B 0.9900 .
N1 Sn2 2.149(3) .
N1 Sn1 2.304(3) .
N2 Sn1 2.138(3) .
N2 Sn1 2.300(3) 2_766
Cl1 Sn2 2.5171(9) .
Cl2 Sn2 2.5778(9) .
Sn1 N2 2.300(3) 2_766
